data_7047573
loop_
_publ_author_name
'Kobayashi, Fumiya'
'Ohtani, Ryo'
'Kusumoto, Sotaro'
'Lindoy, Leonard F.'
'Hayami, Shinya'
'Nakamura, Masaaki'

_publ_section_title
;
 Wheel-type heterometallic ferromagnetic clusters:
 [Ni<sub>7-x</sub>M<sub>x</sub>(HL)<sub>6</sub>(\m<sub>3</sub>-OMe)<sub>4</sub>(\m<sub>3</sub>-OH)<sub>2</sub>]Cl<sub>2</sub>
 (M = Zn, Co, Mn; x = 1, 3).
;
_journal_issue 46
_journal_name_full 'Dalton transactions (Cambridge, England : 2003)'
_journal_page_first 16422
_journal_page_last 16428
_journal_paper_doi 10.1039/c8dt03275k
_journal_volume 47
_journal_year 2018
_chemical_formula_moiety 'C106 H116 N12 Ni6 O24 Zn 2+, 2(Cl 1-),3(C H4 O)'
_chemical_formula_sum 'C109 H128 Cl2 N12 Ni6 O27 Zn'
_chemical_formula_weight 2526.76
_space_group_crystal_system cubic
_space_group_IT_number 205
_space_group_name_Hall '-P 2ac 2ab 3'
_space_group_name_H-M_alt 'P a -3'
_symmetry_space_group_name_Hall '-P 2ac 2ab 3'
_symmetry_space_group_name_H-M 'P a -3'
_atom_sites_solution_hydrogens geom
_atom_sites_solution_primary direct
_atom_sites_solution_secondary difmap
_audit_update_record
;
2018-09-12 deposited with the CCDC.
2018-09-17 downloaded from the CCDC.
;
_cell_angle_alpha 90.0000
_cell_angle_beta 90.0000
_cell_angle_gamma 90.0000
_cell_formula_units_Z 4
_cell_length_a 22.6686(17)
_cell_length_b 22.6686(17)
_cell_length_c 22.6686(17)
_cell_measurement_reflns_used 1907
_cell_measurement_temperature 123
_cell_measurement_theta_max 25.56
_cell_measurement_theta_min 2.52
_cell_volume 11648.6(15)
_computing_cell_refinement 'CrysAlisPro 1.171.39.45i (Rigaku OD, 2018)'
_computing_data_collection 'CrysAlisPro 1.171.39.45i (Rigaku OD, 2018)'
_computing_data_reduction 'CrysAlisPro 1.171.39.45i (Rigaku OD, 2018)'
_computing_molecular_graphics 'CrystalStructure 4.2.4'
_computing_publication_material 'CrystalStructure 4.2.4 (Rigaku, 2016)'
_computing_structure_refinement 'SHELXL Version 2014/7 (Sheldrick, 2008)'
_computing_structure_solution 'SHELXT Version 2014/5 (Sheldrick, 2014)'
_diffrn_ambient_temperature 123
_diffrn_detector_area_resol_mean 10.000
_diffrn_measured_fraction_theta_full 0.999
_diffrn_measured_fraction_theta_max 0.999
_diffrn_measurement_device_type 'Rigaku XtaLAB mini II'
_diffrn_measurement_method \w
_diffrn_radiation_type 'Mo K\a'
_diffrn_radiation_wavelength 0.71075
_diffrn_reflns_av_R_equivalents 0.1336
_diffrn_reflns_Laue_measured_fraction_full 0.999
_diffrn_reflns_Laue_measured_fraction_max 0.999
_diffrn_reflns_limit_h_max 15
_diffrn_reflns_limit_h_min -26
_diffrn_reflns_limit_k_max 24
_diffrn_reflns_limit_k_min -11
_diffrn_reflns_limit_l_max 26
_diffrn_reflns_limit_l_min -25
_diffrn_reflns_number 16139
_diffrn_reflns_point_group_measured_fraction_full 0.999
_diffrn_reflns_point_group_measured_fraction_max 0.999
_diffrn_reflns_theta_full 24.987
_diffrn_reflns_theta_max 24.987
_diffrn_reflns_theta_min 2.009
_diffrn_standards_number 0
_exptl_absorpt_coefficient_mu 1.273
_exptl_absorpt_correction_T_max 1.000
_exptl_absorpt_correction_T_min 0.711
_exptl_absorpt_correction_type multi-scan
_exptl_absorpt_process_details
;
CrysAlisPro 1.171.39.45i (Rigaku Oxford Diffraction, 2018)
Empirical absorption correction using spherical harmonics,
 implemented in SCALE3 ABSPACK scaling algorithm.
;
_exptl_crystal_colour green
_exptl_crystal_density_diffrn 1.441
_exptl_crystal_density_method 'not measured'
_exptl_crystal_description prism
_exptl_crystal_F_000 5256.00
_exptl_crystal_size_max 0.300
_exptl_crystal_size_mid 0.300
_exptl_crystal_size_min 0.250
_refine_diff_density_max 0.77
_refine_diff_density_min -0.48
_refine_ls_goodness_of_fit_ref 1.041
_refine_ls_hydrogen_treatment constr
_refine_ls_number_parameters 257
_refine_ls_number_reflns 7710
_refine_ls_number_restraints 12
_refine_ls_R_factor_all 0.1378
_refine_ls_R_factor_gt 0.0710
_refine_ls_shift/su_max 0.000
_refine_ls_structure_factor_coef Fsqd
_refine_ls_weighting_details 'w = 1/[\s^2^(Fo^2^)+(0.1292P)^2^+9.5732P] where P=(Fo^2^+2Fc^2^)/3'
_refine_ls_weighting_scheme calc
_refine_ls_wR_factor_gt 0.1864
_refine_ls_wR_factor_ref 0.2507
_reflns_Friedel_coverage 0.000
_reflns_number_gt 1881
_reflns_number_total 3429
_reflns_threshold_expression F^2^>2.0\s(F^2^)
_cod_data_source_file c8dt03275k2.cif
_cod_data_source_block Ni6Zn_peripheral
_cod_depositor_comments 'Adding full bibliography for 7047573.cif.'
_cod_database_code 7047573

loop_
_space_group_symop_id
_space_group_symop_operation_xyz
1 +X,+Y,+Z
2 1/2+X,1/2-Y,-Z
3 -X,1/2+Y,1/2-Z
4 1/2-X,-Y,1/2+Z
5 +Z,+X,+Y
6 1/2+Z,1/2-X,-Y
7 -Z,1/2+X,1/2-Y
8 1/2-Z,-X,1/2+Y
9 +Y,+Z,+X
10 1/2+Y,1/2-Z,-X
11 -Y,1/2+Z,1/2-X
12 1/2-Y,-Z,1/2+X
13 -X,-Y,-Z
14 -1/2-X,-1/2+Y,+Z
15 +X,-1/2-Y,-1/2+Z
16 -1/2+X,+Y,-1/2-Z
17 -Z,-X,-Y
18 -1/2-Z,-1/2+X,+Y
19 +Z,-1/2-X,-1/2+Y
20 -1/2+Z,+X,-1/2-Y
21 -Y,-Z,-X
22 -1/2-Y,-1/2+Z,+X
23 +Y,-1/2-Z,-1/2+X
24 -1/2+Y,+Z,-1/2-X

loop_
_atom_site_label
_atom_site_type_symbol
_atom_site_fract_x
_atom_site_fract_y
_atom_site_fract_z
_atom_site_U_iso_or_equiv
_atom_site_adp_type
_atom_site_occupancy
_atom_site_site_symmetry_order
_atom_site_calc_flag
_atom_site_refinement_flags_posn
_atom_site_refinement_flags_adp
_atom_site_refinement_flags_occupancy
_atom_site_disorder_assembly
_atom_site_disorder_group
Zn1 Zn 0.60197(4) 0.50396(4) 0.08904(4) 0.0508(4) Uani 0.1667 1 d . . P . .
Ni1 Ni 0.60197(4) 0.50396(4) 0.08904(4) 0.0508(4) Uani 0.8333 1 d . . P . .
Ni2 Ni 0.5000 0.5000 0.0000 0.0479(6) Uani 1 6 d S T P . .
Cl1 Cl 0.40721(8) 0.40721(8) 0.40721(8) 0.0557(8) Uani 1 3 d S T P . .
O1 O 0.6185(2) 0.5525(2) 0.1738(2) 0.0622(14) Uani 1 1 d . . . . .
O2 O 0.5530(2) 0.4646(2) 0.1497(2) 0.0536(12) Uani 1 1 d . . . . .
O3 O 0.4614(2) 0.3948(2) 0.1788(2) 0.0593(13) Uani 1 1 d . . . . .
O4A O 0.5578(12) 0.4401(11) 0.0377(11) 0.062(7) Uani 0.6667 1 d . U P A 1
O4B O 0.5638(18) 0.4479(17) 0.0376(15) 0.024(6) Uani 0.3333 1 d . U P A 2
H4B H 0.5885 0.4254 0.0238 0.029 Uiso 0.3333 1 calc R U P A 2
O5 O 0.6298(12) 0.3604(11) -0.0298(12) 0.149(9) Uani 0.3333 1 d . . P B 2
H5S H 0.6426 0.3921 -0.0417 0.179 Uiso 0.3333 1 calc R U P B 2
N1 N 0.4391(3) 0.3848(3) 0.2718(3) 0.0655(18) Uani 1 1 d . . . . .
H1 H 0.4444 0.3948 0.3080 0.079 Uiso 1 1 calc R U . . .
N2 N 0.3806(4) 0.2382(3) 0.2298(4) 0.084(2) Uani 1 1 d . . . . .
C1 C 0.6607(4) 0.5972(4) 0.1839(4) 0.076(2) Uani 1 1 d . . . . .
H1A H 0.6890 0.5837 0.2124 0.091 Uiso 1 1 calc R U . . .
H1B H 0.6413 0.6318 0.1987 0.091 Uiso 1 1 calc R U . . .
H1C H 0.6805 0.6065 0.1477 0.091 Uiso 1 1 calc R U . . .
C2 C 0.5854(3) 0.5316(3) 0.2204(3) 0.057(2) Uani 1 1 d . . . . .
C3 C 0.5873(4) 0.5525(4) 0.2761(3) 0.069(2) Uani 1 1 d . . . . .
H3 H 0.6127 0.5831 0.2861 0.083 Uiso 1 1 calc R U . . .
C4 C 0.5501(4) 0.5271(4) 0.3182(4) 0.083(3) Uani 1 1 d . . . . .
H4 H 0.5509 0.5408 0.3569 0.099 Uiso 1 1 calc R U . . .
C5 C 0.5130(4) 0.4828(4) 0.3030(3) 0.070(2) Uani 1 1 d . . . . .
H5 H 0.4884 0.4670 0.3318 0.084 Uiso 1 1 calc R U . . .
C6 C 0.5104(3) 0.4597(3) 0.2457(3) 0.0503(17) Uani 1 1 d . . . . .
C7 C 0.5483(3) 0.4836(3) 0.2040(3) 0.0501(17) Uani 1 1 d . . . . .
C8 C 0.4696(3) 0.4120(3) 0.2301(3) 0.0547(19) Uani 1 1 d . . . . .
C9 C 0.3969(4) 0.3386(4) 0.2581(4) 0.074(2) Uani 1 1 d . . . . .
H9A H 0.3754 0.3493 0.2227 0.089 Uiso 1 1 calc R U . . .
H9B H 0.3687 0.3354 0.2902 0.089 Uiso 1 1 calc R U . . .
C10 C 0.4259(4) 0.2797(4) 0.2489(4) 0.081(3) Uani 1 1 d . . . . .
H10A H 0.4565 0.2829 0.2191 0.098 Uiso 1 1 calc R U . . .
H10B H 0.4439 0.2663 0.2853 0.098 Uiso 1 1 calc R U . . .
C11 C 0.3842(4) 0.2178(4) 0.1785(5) 0.080(3) Uani 1 1 d . . . . .
H11 H 0.4164 0.2292 0.1559 0.096 Uiso 1 1 calc R U . . .
C12 C 0.3419(5) 0.1775(4) 0.1514(4) 0.078(3) Uani 1 1 d . . . . .
C13 C 0.3539(6) 0.1528(5) 0.0965(5) 0.114(4) Uani 1 1 d . . . . .
H13 H 0.3882 0.1626 0.0763 0.137 Uiso 1 1 calc R U . . .
C14 C 0.3142(9) 0.1137(6) 0.0728(6) 0.156(6) Uani 1 1 d . . . . .
H14 H 0.3217 0.0977 0.0358 0.187 Uiso 1 1 calc R U . . .
C15 C 0.2634(7) 0.0975(6) 0.1024(7) 0.134(5) Uani 1 1 d . . . . .
H15 H 0.2373 0.0706 0.0858 0.161 Uiso 1 1 calc R U . . .
C16 C 0.2524(5) 0.1215(6) 0.1563(6) 0.110(3) Uani 1 1 d . . . . .
H16 H 0.2188 0.1103 0.1770 0.132 Uiso 1 1 calc R U . . .
C17 C 0.2905(5) 0.1622(4) 0.1804(4) 0.087(3) Uani 1 1 d . . . . .
H17 H 0.2816 0.1794 0.2165 0.104 Uiso 1 1 calc R U . . .
C18 C 0.5962(5) 0.4009(4) 0.0048(4) 0.054(3) Uani 0.6667 1 d . . P A 1
H18A H 0.6261 0.3856 0.0306 0.064 Uiso 0.6667 1 calc R U P A 1
H18B H 0.6145 0.4223 -0.0269 0.064 Uiso 0.6667 1 calc R U P A 1
H18C H 0.5735 0.3689 -0.0111 0.064 Uiso 0.6667 1 calc R U P A 1
C19 C 0.6693(18) 0.3351(17) 0.0033(16) 0.149(9) Uani 0.3333 1 d . . P B 2
H19A H 0.7033 0.3601 0.0064 0.179 Uiso 0.3333 1 calc R U P B 2
H19B H 0.6805 0.2980 -0.0138 0.179 Uiso 0.3333 1 calc R U P B 2
H19C H 0.6531 0.3284 0.0419 0.179 Uiso 0.3333 1 calc R U P B 2

loop_
_atom_site_aniso_label
_atom_site_aniso_U_11
_atom_site_aniso_U_22
_atom_site_aniso_U_33
_atom_site_aniso_U_23
_atom_site_aniso_U_13
_atom_site_aniso_U_12
Zn1 0.0467(6) 0.0566(6) 0.0490(6) 0.0011(4) 0.0005(4) -0.0006(4)
Ni1 0.0467(6) 0.0566(6) 0.0490(6) 0.0011(4) 0.0005(4) -0.0006(4)
Ni2 0.0479(6) 0.0479(6) 0.0479(6) 0.0006(6) -0.0006(6) -0.0006(6)
Cl1 0.0557(8) 0.0557(8) 0.0557(8) -0.0035(8) -0.0035(8) -0.0035(8)
O1 0.062(3) 0.072(4) 0.053(3) -0.009(3) 0.002(3) -0.015(3)
O2 0.055(3) 0.060(3) 0.045(3) -0.003(2) 0.002(2) -0.011(2)
O3 0.063(3) 0.056(3) 0.059(3) 0.001(3) 0.009(3) -0.004(3)
O4A 0.058(10) 0.060(10) 0.067(9) -0.006(6) -0.003(6) -0.007(6)
O4B 0.026(8) 0.024(8) 0.022(9) 0.013(6) -0.003(6) 0.002(7)
O5 0.17(2) 0.148(19) 0.126(18) -0.033(15) -0.021(15) 0.117(16)
N1 0.071(4) 0.076(5) 0.050(4) -0.004(3) 0.010(3) -0.015(4)
N2 0.093(6) 0.070(5) 0.089(6) 0.009(4) 0.004(5) -0.011(4)
C1 0.084(6) 0.078(6) 0.065(5) -0.006(4) 0.007(5) -0.025(5)
C2 0.053(4) 0.067(5) 0.052(5) -0.007(4) 0.006(4) -0.002(4)
C3 0.081(6) 0.069(5) 0.056(5) -0.019(4) 0.003(4) -0.020(4)
C4 0.093(7) 0.105(7) 0.050(5) -0.021(5) 0.012(5) -0.021(6)
C5 0.071(6) 0.082(6) 0.055(5) -0.008(4) 0.010(4) -0.011(5)
C6 0.053(4) 0.057(4) 0.040(4) -0.002(3) 0.003(3) -0.001(3)
C7 0.052(4) 0.051(4) 0.047(4) -0.008(3) -0.002(3) 0.008(3)
C8 0.052(4) 0.062(5) 0.050(5) -0.002(4) 0.007(4) 0.008(4)
C9 0.077(6) 0.082(6) 0.064(5) 0.002(5) 0.015(4) -0.013(5)
C10 0.074(6) 0.067(6) 0.104(7) 0.020(5) 0.000(5) -0.008(5)
C11 0.092(7) 0.048(5) 0.099(7) 0.023(5) 0.021(6) 0.008(5)
C12 0.097(7) 0.050(5) 0.088(7) 0.013(5) 0.006(6) 0.006(5)
C13 0.155(11) 0.087(8) 0.099(9) -0.011(7) 0.042(8) -0.019(8)
C14 0.25(2) 0.106(10) 0.109(10) -0.034(8) 0.031(12) -0.030(12)
C15 0.158(14) 0.127(11) 0.117(11) -0.017(9) -0.020(10) -0.023(10)
C16 0.088(8) 0.130(10) 0.113(9) -0.018(8) 0.004(7) -0.003(7)
C17 0.085(7) 0.086(7) 0.089(7) -0.001(6) -0.013(6) 0.008(6)
C18 0.083(8) 0.034(5) 0.044(6) -0.001(5) 0.003(6) 0.010(6)
C19 0.17(2) 0.148(19) 0.126(18) -0.033(15) -0.021(15) 0.117(16)

loop_
_atom_type_symbol
_atom_type_description
_atom_type_scat_dispersion_real
_atom_type_scat_dispersion_imag
_atom_type_scat_source
C C 0.0033 0.0016
;
International Tables for Crystallography
(Vol. C, Tables 4.2.6.8 and 6.1.1.4)
;
H H 0.0000 0.0000
;
International Tables for Crystallography
(Vol. C, Table 6.1.1.4)
;
Cl Cl 0.1484 0.1585
;
International Tables for Crystallography
(Vol. C, Tables 4.2.6.8 and 6.1.1.4)
;
N N 0.0061 0.0033
;
International Tables for Crystallography
(Vol. C, Tables 4.2.6.8 and 6.1.1.4)
;
Ni Ni 0.3393 1.1124
;
International Tables for Crystallography
(Vol. C, Tables 4.2.6.8 and 6.1.1.4)
;
O O 0.0106 0.0060
;
International Tables for Crystallography
(Vol. C, Tables 4.2.6.8 and 6.1.1.4)
;
Zn Zn 0.2839 1.4301
;
International Tables for Crystallography
(Vol. C, Tables 4.2.6.8 and 6.1.1.4)
;

loop_
_geom_angle_atom_site_label_1
_geom_angle_atom_site_label_2
_geom_angle_atom_site_label_3
_geom_angle
_geom_angle_site_symmetry_1
_geom_angle_site_symmetry_3
O4B Zn1 O2 104.2(11) . 20_656
O4B Zn1 O2 82.6(11) . .
O2 Zn1 O2 172.09(12) 20_656 .
O2 Zn1 O4A 81.5(8) 20_656 20_656
O2 Zn1 O4A 95.5(8) . 20_656
O4B Zn1 O3 100.4(10) . 20_656
O2 Zn1 O3 84.8(2) 20_656 20_656
O2 Zn1 O3 98.2(2) . 20_656
O4A Zn1 O3 166.3(8) 20_656 20_656
O2 Zn1 O4A 107.9(7) 20_656 .
O2 Zn1 O4A 78.9(7) . .
O4A Zn1 O4A 83.7(13) 20_656 .
O3 Zn1 O4A 100.4(7) 20_656 .
O4B Zn1 O4B 82.9(17) . 20_656
O2 Zn1 O4B 77.1(12) 20_656 20_656
O2 Zn1 O4B 100.0(12) . 20_656
O3 Zn1 O4B 161.9(12) 20_656 20_656
O4B Zn1 O1 156.1(12) . .
O2 Zn1 O1 99.24(19) 20_656 .
O2 Zn1 O1 73.72(18) . .
O4A Zn1 O1 96.0(7) 20_656 .
O3 Zn1 O1 86.33(19) 20_656 .
O4A Zn1 O1 152.5(7) . .
O4B Zn1 O1 97.8(9) 20_656 .
O4B Zn1 Ni2 41.0(9) . .
O2 Zn1 Ni2 91.37(14) 20_656 .
O2 Zn1 Ni2 91.22(13) . .
O4A Zn1 Ni2 42.0(7) 20_656 .
O3 Zn1 Ni2 138.79(14) 20_656 .
O4A Zn1 Ni2 42.2(6) . .
O4B Zn1 Ni2 41.9(8) 20_656 .
O1 Zn1 Ni2 134.61(14) . .
O4B Zn1 Zn1 91.1(9) . 20_656
O2 Zn1 Zn1 38.94(13) 20_656 20_656
O2 Zn1 Zn1 138.41(14) . 20_656
O4A Zn1 Zn1 43.0(8) 20_656 20_656
O3 Zn1 Zn1 123.39(15) 20_656 20_656
O4A Zn1 Zn1 94.1(6) . 20_656
O4B Zn1 Zn1 38.5(12) 20_656 20_656
O1 Zn1 Zn1 104.39(14) . 20_656
Ni2 Zn1 Zn1 59.929(1) . 20_656
O4B Zn1 Ni1 91.1(9) . 20_656
O2 Zn1 Ni1 38.94(13) 20_656 20_656
O2 Zn1 Ni1 138.41(14) . 20_656
O4A Zn1 Ni1 43.0(8) 20_656 20_656
O3 Zn1 Ni1 123.39(15) 20_656 20_656
O4A Zn1 Ni1 94.1(6) . 20_656
O4B Zn1 Ni1 38.5(12) 20_656 20_656
O1 Zn1 Ni1 104.39(14) . 20_656
Ni2 Zn1 Ni1 59.929(1) . 20_656
Zn1 Zn1 Ni1 0.00(5) 20_656 20_656
O4B Zn1 Zn1 44.1(11) . 23_565
O2 Zn1 Zn1 147.29(14) 20_656 23_565
O2 Zn1 Zn1 38.76(13) . 23_565
O4A Zn1 Zn1 85.6(8) 20_656 23_565
O3 Zn1 Zn1 106.07(15) 20_656 23_565
O4A Zn1 Zn1 40.5(7) . 23_565
O4B Zn1 Zn1 88.8(10) 20_656 23_565
O1 Zn1 Zn1 111.98(13) . 23_565
Ni2 Zn1 Zn1 59.927(1) . 23_565
Zn1 Zn1 Zn1 119.425(9) 20_656 23_565
Ni1 Zn1 Zn1 119.4 20_656 23_565
O4B Ni2 O4B 180.0(18) 20_656 8_564
O4B Ni2 O4B 97.3(14) 20_656 13_665
O4B Ni2 O4B 82.7(14) 8_564 13_665
O4B Ni2 O4B 97.3(14) 20_656 23_565
O4B Ni2 O4B 82.7(14) 8_564 23_565
O4B Ni2 O4B 97.3(14) 13_665 23_565
O4B Ni2 O4B 82.7(14) 20_656 11_655
O4B Ni2 O4B 97.3(14) 8_564 11_655
O4B Ni2 O4B 82.7(14) 13_665 11_655
O4B Ni2 O4B 180(2) 23_565 11_655
O4B Ni2 O4B 82.7(14) 20_656 .
O4B Ni2 O4B 97.3(14) 8_564 .
O4B Ni2 O4B 180.0(17) 13_665 .
O4B Ni2 O4B 82.7(14) 23_565 .
O4B Ni2 O4B 97.3(14) 11_655 .
O4A Ni2 O4A 83.3(10) . 20_656
O4A Ni2 O4A 96.7(10) . 8_564
O4A Ni2 O4A 180.0(15) 20_656 8_564
O4A Ni2 O4A 83.3(10) . 23_565
O4A Ni2 O4A 96.7(10) 20_656 23_565
O4A Ni2 O4A 83.3(10) 8_564 23_565
O4A Ni2 O4A 96.7(10) . 11_655
O4A Ni2 O4A 83.3(10) 20_656 11_655
O4A Ni2 O4A 96.7(10) 8_564 11_655
O4A Ni2 O4A 180.0(17) 23_565 11_655
O4A Ni2 O4A 180.0 . 13_665
O4A Ni2 O4A 96.7(10) 20_656 13_665
O4A Ni2 O4A 83.3(10) 8_564 13_665
O4A Ni2 O4A 96.7(10) 23_565 13_665
O4A Ni2 O4A 83.3(10) 11_655 13_665
C2 O1 C1 119.3(6) . .
C2 O1 Zn1 113.4(4) . .
C1 O1 Zn1 127.1(4) . .
C7 O2 Ni1 132.3(4) . 23_565
C7 O2 Zn1 132.3(4) . 23_565
Ni1 O2 Zn1 0.0 23_565 23_565
C7 O2 Zn1 123.5(4) . .
Ni1 O2 Zn1 102.3 23_565 .
Zn1 O2 Zn1 102.3(2) 23_565 .
C8 O3 Ni1 132.7(5) . 23_565
C8 O3 Zn1 132.7(5) . 23_565
Ni1 O3 Zn1 0.0 23_565 23_565
C18 O4A Ni1 122.4(15) . 23_565
C18 O4A Zn1 122.4(15) . 23_565
Ni1 O4A Zn1 0.0 23_565 23_565
C18 O4A Ni2 124.7(16) . .
Ni1 O4A Ni2 97.5(11) 23_565 .
Zn1 O4A Ni2 97.5(11) 23_565 .
C18 O4A Zn1 114.7(16) . .
Ni1 O4A Zn1 96.5 23_565 .
Zn1 O4A Zn1 96.5(11) 23_565 .
Ni2 O4A Zn1 94.5(10) . .
Zn1 O4B Ni2 100.8(17) . .
Zn1 O4B Ni1 97.4 . 23_565
Ni2 O4B Ni1 93.5(16) . 23_565
Zn1 O4B Zn1 97.4(15) . 23_565
Ni2 O4B Zn1 93.5(16) . 23_565
Ni1 O4B Zn1 0.0 23_565 23_565
Zn1 O4B H4B 109.5 . .
Ni2 O4B H4B 132.9 . .
Ni1 O4B H4B 116.5 23_565 .
Zn1 O4B H4B 116.5 23_565 .
C19 O5 H5S 109.5 . .
C8 N1 C9 121.9(7) . .
C8 N1 H1 119.1 . .
C9 N1 H1 119.1 . .
C11 N2 C10 117.9(8) . .
O1 C1 H1A 109.5 . .
O1 C1 H1B 109.5 . .
H1A C1 H1B 109.5 . .
O1 C1 H1C 109.5 . .
H1A C1 H1C 109.5 . .
H1B C1 H1C 109.5 . .
C3 C2 O1 125.3(7) . .
C3 C2 C7 122.2(7) . .
O1 C2 C7 112.4(6) . .
C2 C3 C4 118.4(8) . .
C2 C3 H3 120.8 . .
C4 C3 H3 120.8 . .
C5 C4 C3 120.3(8) . .
C5 C4 H4 119.8 . .
C3 C4 H4 119.8 . .
C4 C5 C6 122.6(7) . .
C4 C5 H5 118.7 . .
C6 C5 H5 118.7 . .
C7 C6 C5 117.4(7) . .
C7 C6 C8 120.9(6) . .
C5 C6 C8 121.7(7) . .
O2 C7 C6 124.3(6) . .
O2 C7 C2 116.7(6) . .
C6 C7 C2 118.9(6) . .
O3 C8 N1 116.4(7) . .
O3 C8 C6 123.5(7) . .
N1 C8 C6 120.1(7) . .
N1 C9 C10 112.5(7) . .
N1 C9 H9A 109.1 . .
C10 C9 H9A 109.1 . .
N1 C9 H9B 109.1 . .
C10 C9 H9B 109.1 . .
H9A C9 H9B 107.8 . .
N2 C10 C9 107.8(7) . .
N2 C10 H10A 110.1 . .
C9 C10 H10A 110.1 . .
N2 C10 H10B 110.1 . .
C9 C10 H10B 110.1 . .
H10A C10 H10B 108.5 . .
N2 C11 C12 125.4(9) . .
N2 C11 H11 117.3 . .
C12 C11 H11 117.3 . .
C17 C12 C13 119.3(10) . .
C17 C12 C11 120.7(10) . .
C13 C12 C11 120.0(10) . .
C14 C13 C12 118.7(12) . .
C14 C13 H13 120.6 . .
C12 C13 H13 120.6 . .
C13 C14 C15 121.9(13) . .
C13 C14 H14 119.0 . .
C15 C14 H14 119.0 . .
C16 C15 C14 118.8(13) . .
C16 C15 H15 120.6 . .
C14 C15 H15 120.6 . .
C15 C16 C17 120.6(12) . .
C15 C16 H16 119.7 . .
C17 C16 H16 119.7 . .
C16 C17 C12 120.6(10) . .
C16 C17 H17 119.7 . .
C12 C17 H17 119.7 . .
O4A C18 H18A 109.5 . .
O4A C18 H18B 109.5 . .
H18A C18 H18B 109.5 . .
O4A C18 H18C 109.5 . .
H18A C18 H18C 109.5 . .
H18B C18 H18C 109.5 . .
O5 C19 H19A 109.5 . .
O5 C19 H19B 109.5 . .
H19A C19 H19B 109.5 . .
O5 C19 H19C 109.5 . .
H19A C19 H19C 109.5 . .
H19B C19 H19C 109.5 . .

loop_
_geom_bond_atom_site_label_1
_geom_bond_atom_site_label_2
_geom_bond_distance
_geom_bond_site_symmetry_2
Zn1 O4B 1.93(5) .
Zn1 O2 1.971(4) 20_656
Zn1 O2 1.979(4) .
Zn1 O4A 2.01(3) 20_656
Zn1 O3 2.024(5) 20_656
Zn1 O4A 2.11(3) .
Zn1 O4B 2.16(4) 20_656
Zn1 O1 2.244(5) .
Zn1 Ni2 3.0701(9) .
Zn1 Zn1 3.0768(9) 20_656
Zn1 Ni1 3.0768(9) 20_656
Zn1 Zn1 3.0769(9) 23_565
Ni2 O4B 2.05(3) 20_656
Ni2 O4B 2.05(3) 8_564
Ni2 O4B 2.05(3) 13_665
Ni2 O4B 2.05(3) 23_565
Ni2 O4B 2.05(3) 11_655
Ni2 O4B 2.05(3) .
Ni2 O4A 2.07(2) .
Ni2 O4A 2.07(2) 20_656
Ni2 O4A 2.07(2) 8_564
Ni2 O4A 2.07(2) 23_565
Ni2 O4A 2.07(2) 11_655
Ni2 O4A 2.07(2) 13_665
O1 C2 1.381(8) .
O1 C1 1.414(8) .
O2 C7 1.308(8) .
O2 Ni1 1.971(4) 23_565
O2 Zn1 1.971(4) 23_565
O3 C8 1.242(8) .
O3 Ni1 2.024(5) 23_565
O3 Zn1 2.024(5) 23_565
O4A C18 1.45(3) .
O4A Ni1 2.01(3) 23_565
O4A Zn1 2.01(3) 23_565
O4B Ni1 2.16(4) 23_565
O4B Zn1 2.16(4) 23_565
O4B H4B 0.8200 .
O5 C19 1.30(3) .
O5 H5S 0.8200 .
N1 C8 1.324(9) .
N1 C9 1.452(9) .
N1 H1 0.8600 .
N2 C11 1.255(10) .
N2 C10 1.459(11) .
C1 H1A 0.9600 .
C1 H1B 0.9600 .
C1 H1C 0.9600 .
C2 C3 1.348(9) .
C2 C7 1.424(10) .
C3 C4 1.398(11) .
C3 H3 0.9300 .
C4 C5 1.355(10) .
C4 H4 0.9300 .
C5 C6 1.401(10) .
C5 H5 0.9300 .
C6 C7 1.388(9) .
C6 C8 1.466(10) .
C9 C10 1.502(11) .
C9 H9A 0.9700 .
C9 H9B 0.9700 .
C10 H10A 0.9700 .
C10 H10B 0.9700 .
C11 C12 1.459(13) .
C11 H11 0.9300 .
C12 C17 1.382(13) .
C12 C13 1.391(13) .
C13 C14 1.372(16) .
C13 H13 0.9300 .
C14 C15 1.382(18) .
C14 H14 0.9300 .
C15 C16 1.359(16) .
C15 H15 0.9300 .
C16 C17 1.377(14) .
C16 H16 0.9300 .
C17 H17 0.9300 .
C18 H18A 0.9600 .
C18 H18B 0.9600 .
C18 H18C 0.9600 .
C19 H19A 0.9600 .
C19 H19B 0.9600 .
C19 H19C 0.9600 .

loop_
_geom_hbond_atom_site_label_D
_geom_hbond_atom_site_label_H
_geom_hbond_atom_site_label_A
_geom_hbond_distance_DA
_geom_hbond_distance_DH
_geom_hbond_distance_HA
_geom_hbond_angle_DHA
_geom_hbond_publ_flag
O4B H4B O5 2.92(5) 0.820 2.128 161.8 no
N1 H1 Cl1 3.194(6) 0.860 2.417 150.4 no

loop_
_geom_torsion_atom_site_label_1
_geom_torsion_atom_site_label_2
_geom_torsion_atom_site_label_3
_geom_torsion_atom_site_label_4
_geom_torsion
_geom_torsion_site_symmetry_1
C1 O1 C2 C3 3.9(11) .
Zn1 O1 C2 C3 179.4(7) .
C1 O1 C2 C7 -175.3(6) .
Zn1 O1 C2 C7 0.2(7) .
O1 C2 C3 C4 178.9(7) .
C7 C2 C3 C4 -2.0(13) .
C2 C3 C4 C5 -0.3(14) .
C3 C4 C5 C6 0.9(14) .
C4 C5 C6 C7 0.9(12) .
C4 C5 C6 C8 -179.5(8) .
Ni1 O2 C7 C6 12.9(10) 23_565
Zn1 O2 C7 C6 12.9(10) 23_565
Zn1 O2 C7 C6 174.2(5) .
Ni1 O2 C7 C2 -167.6(5) 23_565
Zn1 O2 C7 C2 -167.6(5) 23_565
Zn1 O2 C7 C2 -6.3(9) .
C5 C6 C7 O2 176.4(7) .
C8 C6 C7 O2 -3.3(11) .
C5 C6 C7 C2 -3.1(10) .
C8 C6 C7 C2 177.3(6) .
C3 C2 C7 O2 -175.7(7) .
O1 C2 C7 O2 3.5(9) .
C3 C2 C7 C6 3.8(11) .
O1 C2 C7 C6 -177.0(6) .
Ni1 O3 C8 N1 -168.9(5) 23_565
Zn1 O3 C8 N1 -168.9(5) 23_565
Ni1 O3 C8 C6 11.1(11) 23_565
Zn1 O3 C8 C6 11.1(11) 23_565
C9 N1 C8 O3 -1.8(11) .
C9 N1 C8 C6 178.2(7) .
C7 C6 C8 O3 -8.5(11) .
C5 C6 C8 O3 171.9(7) .
C7 C6 C8 N1 171.6(7) .
C5 C6 C8 N1 -8.1(11) .
C8 N1 C9 C10 81.5(10) .
C11 N2 C10 C9 114.0(9) .
N1 C9 C10 N2 -174.5(7) .
C10 N2 C11 C12 -177.7(8) .
N2 C11 C12 C17 5.1(14) .
N2 C11 C12 C13 -172.9(10) .
C17 C12 C13 C14 0.0(17) .
C11 C12 C13 C14 178.0(11) .
C12 C13 C14 C15 -1(2) .
C13 C14 C15 C16 1(2) .
C14 C15 C16 C17 1(2) .
C15 C16 C17 C12 -2.6(18) .
C13 C12 C17 C16 2.0(15) .
C11 C12 C17 C16 -176.1(9) .
